data_7119878
loop_
_publ_author_name
'Alexandropoulos, Dimitris I.'
'Poole, Katye M.'
'Cunha-Silva, Luis'
'Ahmad Sheikh, Javeed'
'Wernsdorfer, Wolfgang'
'Christou, George'
'Stamatatos, Theocharis C.'

_publ_section_title
;
 A family of 'windmill'-like {Cu6Ln12} complexes exhibiting
 single-molecule magnetism behavior and large magnetic entropy changes.
;
_journal_issue 30
_journal_name_full 'Chemical communications (Cambridge, England)'
_journal_page_first 4266
_journal_page_last 4269
_journal_paper_doi 10.1039/c7cc01382e
_journal_volume 53
_journal_year 2017
_chemical_formula_moiety 'C54 H110 Cu6 N44 O74 Tb12, 2(OH)'
_chemical_formula_sum 'C54 H112 Cu6 N44 O76 Tb12'
_chemical_formula_weight 4882.15
_space_group_crystal_system monoclinic
_space_group_IT_number 14
_space_group_name_Hall '-P 2yn'
_space_group_name_H-M_alt 'P 1 21/n 1'
_symmetry_space_group_name_Hall '-P 2yn'
_symmetry_space_group_name_H-M 'P 1 21/n 1'
_atom_sites_solution_hydrogens geom
_audit_creation_date '09 February 2017'
_audit_creation_method 'SHELXL-2014/7 and enCIFer'
_audit_update_record
;
2017-02-09 deposited with the CCDC.
2017-03-23 downloaded from the CCDC.
;
_cell_angle_alpha 90
_cell_angle_beta 105.363(4)
_cell_angle_gamma 90
_cell_formula_units_Z 2
_cell_length_a 18.4892(17)
_cell_length_b 23.007(2)
_cell_length_c 28.190(3)
_cell_measurement_reflns_used 7461
_cell_measurement_temperature 150(2)
_cell_measurement_theta_max 25.78
_cell_measurement_theta_min 3.82
_cell_volume 11563.0(19)
_computing_cell_refinement 'SAINT (Bruker AXS Inc., 2012)'
_computing_data_collection 'APEX2 (Bruker AXS Inc., 2012)'
_computing_data_reduction 'SAINT (Bruker AXS Inc., 2012)'
_computing_molecular_graphics 'DIAMOND (Brandenburg, 2009)'
_computing_publication_material 'SHELXTL (Sheldrick, 2014)'
_computing_structure_refinement 'SHELXL-2014/7 (Sheldrick, 2014)'
_computing_structure_solution 'SHELXS (Sheldrick, 2014)'
_diffrn_ambient_temperature 150(2)
_diffrn_measured_fraction_theta_full 0.990
_diffrn_measured_fraction_theta_max 0.990
_diffrn_measurement_device_type 'Bruker X8 Kappa CCD APEX II'
_diffrn_measurement_method '\f and \w scans'
_diffrn_radiation_type MoK\a
_diffrn_radiation_wavelength 0.71073
_diffrn_reflns_av_R_equivalents 0.0619
_diffrn_reflns_av_unetI/netI 0.0408
_diffrn_reflns_Laue_measured_fraction_full 0.990
_diffrn_reflns_Laue_measured_fraction_max 0.990
_diffrn_reflns_limit_h_max 22
_diffrn_reflns_limit_h_min -21
_diffrn_reflns_limit_k_max 27
_diffrn_reflns_limit_k_min -27
_diffrn_reflns_limit_l_max 33
_diffrn_reflns_limit_l_min -33
_diffrn_reflns_number 164413
_diffrn_reflns_point_group_measured_fraction_full 0.990
_diffrn_reflns_point_group_measured_fraction_max 0.990
_diffrn_reflns_theta_full 25.028
_diffrn_reflns_theta_max 25.027
_diffrn_reflns_theta_min 3.676
_diffrn_source 'fine-focus sealed tube'
_exptl_absorpt_coefficient_mu 4.219
_exptl_absorpt_correction_T_max 0.629
_exptl_absorpt_correction_T_min 0.360
_exptl_absorpt_correction_type multi-scan
_exptl_absorpt_process_details
; 
'SADABS V2012/1 (Bruker AXS Inc.)' 
;
_exptl_crystal_colour blue
_exptl_crystal_density_diffrn 1.402
_exptl_crystal_description block
_exptl_crystal_F_000 4612
_exptl_crystal_size_max 0.240
_exptl_crystal_size_mid 0.130
_exptl_crystal_size_min 0.110
_refine_diff_density_max 3.306
_refine_diff_density_min -2.001
_refine_diff_density_rms 0.277
_refine_ls_extinction_method none
_refine_ls_goodness_of_fit_ref 0.777
_refine_ls_hydrogen_treatment constr
_refine_ls_matrix_type full
_refine_ls_number_parameters 871
_refine_ls_number_reflns 20204
_refine_ls_number_restraints 24
_refine_ls_restrained_S_all 0.777
_refine_ls_R_factor_all 0.0944
_refine_ls_R_factor_gt 0.0736
_refine_ls_shift/su_max 0.000
_refine_ls_shift/su_mean 0.000
_refine_ls_structure_factor_coef Fsqd
_refine_ls_weighting_details 'w=1/[\s^2^(Fo^2^)+(0.0725P)^2^+1073.5249P] where P=(Fo^2^+2Fc^2^)/3'
_refine_ls_weighting_scheme calc
_refine_ls_wR_factor_gt 0.1714
_refine_ls_wR_factor_ref 0.1913
_reflns_Friedel_coverage 0.000
_reflns_number_gt 16215
_reflns_number_total 20204
_reflns_threshold_expression 'I > 2\s(I)'
_cod_data_source_file c7cc01382e2.cif
_cod_data_source_block da2360a_sq
_cod_depositor_comments 'Adding full bibliography for 7119878--7119880.cif.'
_cod_database_code 7119878
_shelx_shelxl_version_number 2014/7
_shelx_space_group_comment
;
The symmetry employed for this shelxl refinement is uniquely defined
by the following loop, which should always be used as a source of
symmetry information in preference to the above space-group names.
They are only intended as comments.
;
_shelx_estimated_absorpt_t_min 0.431
_shelx_estimated_absorpt_t_max 0.654

loop_
_space_group_symop_operation_xyz
'x, y, z'
'-x+1/2, y+1/2, -z+1/2'
'-x, -y, -z'
'x-1/2, -y-1/2, z-1/2'

loop_
_atom_site_label
_atom_site_type_symbol
_atom_site_fract_x
_atom_site_fract_y
_atom_site_fract_z
_atom_site_U_iso_or_equiv
_atom_site_adp_type
_atom_site_occupancy
_atom_site_site_symmetry_order
_atom_site_calc_flag
_atom_site_refinement_flags_posn
_atom_site_refinement_flags_adp
Tb1 Tb 0.09344(3) 0.50815(3) 0.09312(2) 0.02090(14) Uani 1 1 d . .
Tb2 Tb 0.11122(3) 0.44607(3) -0.03202(2) 0.01996(14) Uani 1 1 d . .
Tb3 Tb -0.04994(3) 0.39390(3) 0.02316(2) 0.02165(14) Uani 1 1 d . .
Tb5 Tb 0.29783(3) 0.55660(3) 0.14130(2) 0.02811(16) Uani 1 1 d . .
Tb4 Tb 0.24422(4) 0.32117(3) 0.01852(2) 0.02826(16) Uani 1 1 d . .
Tb6 Tb -0.08676(4) 0.24720(3) -0.04376(3) 0.03343(17) Uani 1 1 d . .
Cu2 Cu 0.30601(8) 0.47276(7) -0.00110(6) 0.0267(3) Uani 1 1 d . .
Cu3 Cu 0.13626(9) 0.62924(7) 0.17125(6) 0.0280(4) Uani 1 1 d . .
Cu1 Cu 0.05526(10) 0.27226(7) 0.07741(6) 0.0300(4) Uani 1 1 d . .
O22 O 0.5249(6) 0.6000(7) 0.1925(5) 0.071(4) Uani 1 1 d . U
O27 O 0.2740(6) 0.2322(5) 0.0744(4) 0.045(3) Uani 1 1 d . .
O3 O -0.0337(4) 0.4777(3) 0.0761(3) 0.0123(15) Uani 1 1 d . .
O2 O 0.0145(4) 0.5853(4) 0.0518(3) 0.0221(18) Uani 1 1 d . .
O37 O 0.0985(5) 0.4287(4) 0.1510(3) 0.033(2) Uani 1 1 d . .
O16 O -0.2231(7) 0.2300(7) -0.0394(6) 0.081(5) Uani 1 1 d . .
O35 O 0.1298(5) 0.3458(4) -0.0306(3) 0.027(2) Uani 1 1 d . .
O28 O 0.1654(6) 0.2328(4) 0.0252(4) 0.039(2) Uani 1 1 d . .
O15 O -0.1918(8) 0.2157(6) -0.1938(4) 0.071(4) Uani 1 1 d . .
O20 O 0.4185(5) 0.5775(5) 0.2052(3) 0.042(3) Uani 1 1 d . .
O9 O 0.2696(5) 0.5732(4) 0.0574(3) 0.033(2) Uani 1 1 d . .
O36 O 0.0867(5) 0.4164(4) -0.1180(3) 0.034(2) Uani 1 1 d . .
O30 O 0.2636(12) 0.2448(5) -0.0338(7) 0.105(7) Uani 1 1 d . .
O5 O 0.0131(5) 0.3040(4) 0.0118(3) 0.0263(19) Uani 1 1 d . .
O1 O 0.1290(4) 0.5304(3) 0.0186(3) 0.0154(16) Uani 1 1 d . .
O4 O 0.0770(4) 0.4244(4) 0.0435(3) 0.0206(18) Uani 1 1 d . .
O34 O -0.2363(5) 0.5730(4) -0.0244(3) 0.027(2) Uani 1 1 d . .
O10 O 0.1712(4) 0.5954(4) 0.1183(3) 0.0229(18) Uani 1 1 d . .
O7 O 0.1940(5) 0.3455(4) 0.0834(3) 0.033(2) Uani 1 1 d . .
O19 O 0.2172(5) 0.4793(4) 0.1162(3) 0.028(2) Uani 1 1 d . .
O8 O 0.3008(5) 0.3539(4) -0.0417(4) 0.039(2) Uani 1 1 d . .
O32 O -0.1350(5) 0.3362(4) -0.0329(3) 0.030(2) Uani 1 1 d . .
O11 O 0.2682(5) 0.5555(4) 0.2172(3) 0.034(2) Uani 1 1 d . .
O12 O 0.0247(5) 0.6940(5) 0.0907(3) 0.035(2) Uani 1 1 d . .
O33 O -0.1600(6) 0.3887(5) 0.0558(4) 0.040(2) Uani 1 1 d . .
O26 O 0.3070(6) 0.6623(5) 0.1489(4) 0.047(3) Uani 1 1 d . .
O13 O -0.1837(6) 0.2609(5) -0.1248(4) 0.047(3) Uani 1 1 d . .
O17 O -0.1282(12) 0.1420(7) -0.0462(6) 0.107(7) Uani 1 1 d . .
O14 O -0.1039(6) 0.1942(5) -0.1274(4) 0.043(3) Uani 1 1 d . .
O31 O 0.3694(6) 0.3361(5) 0.0695(4) 0.047(3) Uani 1 1 d . .
O18 O 0.0246(7) 0.1873(5) -0.0299(4) 0.048(3) Uani 1 1 d . .
O23 O 0.3754(5) 0.4760(5) 0.1162(4) 0.048(3) Uani 1 1 d . .
O21 O 0.4280(6) 0.5898(6) 0.1313(4) 0.050(3) Uani 1 1 d . .
O6 O -0.0951(6) 0.2203(5) 0.0346(4) 0.049(3) Uani 1 1 d . .
O29 O 0.1978(7) 0.1616(5) 0.0763(5) 0.052(3) Uani 1 1 d . .
O24 O 0.3581(7) 0.4641(6) 0.1884(4) 0.054(3) Uani 1 1 d . .
O25 O 0.4131(7) 0.3954(6) 0.1576(4) 0.059(3) Uani 1 1 d . .
N10 N 0.0684(7) 0.5315(6) 0.2092(5) 0.044(3) Uani 1 1 d . .
N3 N -0.0726(9) 0.3062(7) 0.1606(5) 0.056(4) Uani 1 1 d . .
N15 N -0.1606(7) 0.2222(6) -0.1498(5) 0.042(3) Uani 1 1 d . .
N22 N 0.2433(9) 0.4836(8) -0.1403(5) 0.065(5) Uani 1 1 d . .
N7 N 0.3370(6) 0.4048(5) -0.0366(4) 0.031(3) Uani 1 1 d . .
N17 N 0.3831(7) 0.4442(6) 0.1545(5) 0.044(3) Uani 1 1 d . .
N16 N 0.4566(8) 0.5898(6) 0.1753(5) 0.047(3) Uani 1 1 d . .
N14 N 0.0544(6) 0.6838(5) 0.1415(4) 0.033(3) Uani 1 1 d . .
N6 N 0.1581(7) 0.3065(5) 0.1066(4) 0.031(3) Uani 1 1 d . .
N9 N 0.0595(6) 0.5494(5) 0.1683(4) 0.030(3) Uani 1 1 d . .
N11 N 0.0739(10) 0.5125(7) 0.2476(5) 0.061(4) Uani 1 1 d . .
N12 N 0.2191(6) 0.5940(5) 0.2250(4) 0.031(3) Uani 1 1 d . .
N18 N 0.3818(6) 0.5084(5) -0.0276(4) 0.027(2) Uani 1 1 d . .
N13 N 0.1166(6) 0.6629(5) 0.2295(4) 0.029(2) Uani 1 1 d . .
N5 N 0.0862(6) 0.2326(5) 0.1391(4) 0.033(3) Uani 1 1 d . .
N2 N -0.0411(8) 0.3256(6) 0.1345(4) 0.043(3) Uani 1 1 d . .
N19 N 0.2117(7) 0.2074(5) 0.0593(5) 0.036(3) Uani 1 1 d . .
N8 N 0.3132(5) 0.5528(5) 0.0285(4) 0.027(2) Uani 1 1 d . .
N21 N 0.2260(6) 0.4893(6) -0.1046(5) 0.038(3) Uani 1 1 d . .
N20 N 0.2077(6) 0.4964(5) -0.0666(4) 0.031(3) Uani 1 1 d . .
N1 N -0.0074(7) 0.3449(5) 0.1063(4) 0.034(3) Uani 1 1 d . .
N4 N -0.0321(8) 0.2193(5) 0.0720(5) 0.042(3) Uani 1 1 d . .
C27 C -0.0948(11) 0.1515(8) 0.1163(7) 0.063(6) Uani 1 1 d . .
H27A H -0.1302 0.1756 0.1280 0.095 Uiso 1 1 calc R U
H27B H -0.0763 0.1201 0.1398 0.095 Uiso 1 1 calc R U
H27C H -0.1202 0.1348 0.0842 0.095 Uiso 1 1 calc R U
C22 C 0.3622(9) 0.6541(7) 0.0275(6) 0.040(4) Uani 1 1 d . U
H22A H 0.3116 0.6703 0.0218 0.059 Uiso 1 1 calc R U
H22B H 0.3892 0.6745 0.0069 0.059 Uiso 1 1 calc R U
H22C H 0.3891 0.6589 0.0623 0.059 Uiso 1 1 calc R U
C17 C 0.3842(8) 0.4146(6) -0.0621(5) 0.032(3) Uani 1 1 d . .
C23 C 0.2685(8) 0.3118(7) 0.1780(5) 0.036(3) Uani 1 1 d . U
H23A H 0.3052 0.3011 0.1601 0.054 Uiso 1 1 calc R U
H23B H 0.2824 0.2937 0.2107 0.054 Uiso 1 1 calc R U
H23C H 0.2677 0.3541 0.1815 0.054 Uiso 1 1 calc R U
C3 C 0.1504(8) 0.2472(7) 0.1710(5) 0.039(4) Uani 1 1 d . .
C24 C 0.1742(8) 0.2225(7) 0.2185(5) 0.039(4) Uani 1 1 d . .
H24 H 0.2211 0.2319 0.2408 0.047 Uiso 1 1 calc R U
C21 C 0.4509(8) 0.5914(6) -0.0378(6) 0.039(4) Uani 1 1 d . .
H21 H 0.4627 0.6312 -0.0312 0.047 Uiso 1 1 calc R U
C4 C 0.1938(8) 0.2914(6) 0.1507(5) 0.032(3) Uani 1 1 d . .
C19 C 0.4658(8) 0.4992(8) -0.0770(6) 0.045(4) Uani 1 1 d . .
H19 H 0.4894 0.4760 -0.0965 0.054 Uiso 1 1 calc R U
C2 C 0.0385(8) 0.1946(6) 0.1517(5) 0.036(3) Uani 1 1 d . .
C9 C -0.0437(9) 0.7510(7) 0.1537(7) 0.047(4) Uani 1 1 d . .
H9A H -0.0583 0.7548 0.1178 0.070 Uiso 1 1 calc R U
H9B H -0.0309 0.7894 0.1687 0.070 Uiso 1 1 calc R U
H9C H -0.0856 0.7347 0.1646 0.070 Uiso 1 1 calc R U
C14 C 0.3569(7) 0.5903(6) 0.0147(5) 0.033(3) Uani 1 1 d . .
C16 C 0.4128(7) 0.4759(7) -0.0559(5) 0.034(3) Uani 1 1 d . .
C20 C 0.4837(8) 0.5597(8) -0.0685(6) 0.047(4) Uani 1 1 d . .
H20 H 0.5178 0.5779 -0.0838 0.056 Uiso 1 1 calc R U
C1 C -0.0315(10) 0.1873(7) 0.1115(7) 0.047(4) Uani 1 1 d . .
C5 C 0.2182(7) 0.6041(6) 0.2701(5) 0.030(3) Uani 1 1 d . .
C8 C 0.0211(7) 0.7127(5) 0.1688(5) 0.023(3) Uani 1 1 d . .
C26 C 0.0551(10) 0.1675(8) 0.1952(6) 0.050(4) Uani 1 1 d . U
H26 H 0.0228 0.1389 0.2028 0.060 Uiso 1 1 calc R U
C25 C 0.1251(9) 0.1839(8) 0.2304(5) 0.046(4) Uani 1 1 d . .
H25 H 0.1371 0.1674 0.2625 0.055 Uiso 1 1 calc R U
C18 C 0.4070(9) 0.3724(9) -0.0948(7) 0.057(5) Uani 1 1 d . .
H18A H 0.3885 0.3337 -0.0895 0.086 Uiso 1 1 calc R U
H18B H 0.4618 0.3716 -0.0876 0.086 Uiso 1 1 calc R U
H18C H 0.3857 0.3840 -0.1292 0.086 Uiso 1 1 calc R U
C13 C 0.2694(10) 0.5777(8) 0.3149(6) 0.047(4) Uani 1 1 d . .
H13A H 0.3083 0.5550 0.3055 0.071 Uiso 1 1 calc R U
H13B H 0.2405 0.5521 0.3309 0.071 Uiso 1 1 calc R U
H13C H 0.2929 0.6085 0.3378 0.071 Uiso 1 1 calc R U
C11 C 0.0854(8) 0.7072(7) 0.3106(5) 0.037(3) Uani 1 1 d . .
H11 H 0.0756 0.7240 0.3391 0.044 Uiso 1 1 calc R U
C15 C 0.4005(7) 0.5632(6) -0.0171(5) 0.032(3) Uani 1 1 d . .
C7 C 0.0594(8) 0.7015(6) 0.2240(5) 0.032(3) Uani 1 1 d . .
C6 C 0.1588(7) 0.6472(6) 0.2728(5) 0.030(3) Uani 1 1 d . .
C10 C 0.0404(8) 0.7232(7) 0.2632(5) 0.039(4) Uani 1 1 d . .
H10 H -0.0015 0.7484 0.2595 0.046 Uiso 1 1 calc R U
C12 C 0.1433(9) 0.6676(7) 0.3158(6) 0.043(4) Uani 1 1 d . .
H12 H 0.1714 0.6547 0.3473 0.052 Uiso 1 1 calc R U
O38 O 0.2229(10) 0.4429(8) 0.2351(6) 0.094(5) Uani 1 1 d . .

loop_
_atom_site_aniso_label
_atom_site_aniso_U_11
_atom_site_aniso_U_22
_atom_site_aniso_U_33
_atom_site_aniso_U_23
_atom_site_aniso_U_13
_atom_site_aniso_U_12
Tb1 0.0171(3) 0.0288(3) 0.0154(3) -0.0018(2) 0.0017(2) 0.0010(2)
Tb2 0.0167(3) 0.0269(3) 0.0152(3) 0.0005(2) 0.0025(2) 0.0006(2)
Tb3 0.0193(3) 0.0271(3) 0.0178(3) 0.0009(2) 0.0036(2) -0.0002(2)
Tb5 0.0175(3) 0.0420(4) 0.0226(3) -0.0088(3) 0.0014(2) 0.0002(3)
Tb4 0.0253(3) 0.0336(4) 0.0254(3) 0.0043(3) 0.0060(3) 0.0057(3)
Tb6 0.0343(4) 0.0324(4) 0.0313(4) -0.0021(3) 0.0046(3) -0.0017(3)
Cu2 0.0179(7) 0.0376(9) 0.0262(8) -0.0007(7) 0.0085(6) -0.0004(7)
Cu3 0.0251(8) 0.0373(9) 0.0195(8) -0.0084(7) 0.0026(6) 0.0011(7)
Cu1 0.0350(9) 0.0303(9) 0.0234(8) 0.0087(7) 0.0055(7) 0.0019(7)
O22 0.017(5) 0.123(11) 0.065(8) -0.006(8) -0.006(5) -0.012(6)
O27 0.036(6) 0.054(7) 0.042(6) 0.007(5) 0.009(5) 0.008(5)
O3 0.012(4) 0.005(3) 0.018(4) -0.003(3) 0.001(3) 0.000(3)
O2 0.019(4) 0.032(5) 0.019(4) 0.006(4) 0.011(3) 0.005(4)
O37 0.038(5) 0.046(6) 0.015(4) 0.013(4) 0.008(4) 0.001(5)
O16 0.046(8) 0.114(13) 0.078(10) 0.029(9) 0.006(7) -0.030(8)
O35 0.030(5) 0.021(4) 0.023(4) 0.002(4) -0.005(4) 0.009(4)
O28 0.048(6) 0.035(6) 0.036(6) 0.010(5) 0.015(5) 0.009(5)
O15 0.097(11) 0.060(8) 0.032(6) -0.012(6) -0.024(7) -0.014(8)
O20 0.018(5) 0.076(8) 0.026(5) -0.006(5) -0.003(4) -0.006(5)
O9 0.030(5) 0.043(6) 0.031(5) 0.010(4) 0.014(4) 0.012(4)
O36 0.037(5) 0.041(6) 0.026(5) -0.010(4) 0.014(4) -0.009(5)
O30 0.205(19) 0.029(7) 0.136(14) -0.032(8) 0.141(15) -0.038(9)
O5 0.021(4) 0.035(5) 0.022(4) 0.003(4) 0.004(4) -0.003(4)
O1 0.030(4) 0.012(4) 0.005(3) 0.004(3) 0.005(3) 0.006(3)
O4 0.019(4) 0.033(5) 0.008(4) -0.005(3) 0.002(3) 0.002(4)
O34 0.018(4) 0.036(5) 0.025(5) 0.000(4) 0.002(4) 0.003(4)
O10 0.017(4) 0.028(5) 0.023(4) -0.013(4) 0.004(3) -0.005(4)
O7 0.041(6) 0.041(6) 0.014(4) 0.014(4) 0.002(4) 0.001(4)
O19 0.022(5) 0.035(5) 0.024(5) -0.005(4) -0.002(4) 0.006(4)
O8 0.030(5) 0.042(6) 0.051(6) -0.005(5) 0.021(5) -0.005(5)
O32 0.025(5) 0.039(5) 0.024(5) 0.002(4) 0.001(4) -0.003(4)
O11 0.030(5) 0.044(6) 0.029(5) -0.016(4) 0.006(4) 0.005(4)
O12 0.029(5) 0.051(6) 0.023(5) -0.010(4) 0.000(4) -0.002(5)
O33 0.038(6) 0.048(6) 0.042(6) 0.009(5) 0.026(5) -0.003(5)
O26 0.042(6) 0.047(7) 0.044(6) -0.019(5) 0.001(5) -0.015(5)
O13 0.044(6) 0.045(7) 0.045(6) -0.003(5) -0.002(5) 0.003(5)
O17 0.171(18) 0.061(10) 0.081(11) -0.013(8) 0.018(11) -0.072(11)
O14 0.042(6) 0.038(6) 0.042(6) 0.007(5) -0.002(5) 0.002(5)
O31 0.032(6) 0.073(8) 0.038(6) 0.009(6) 0.012(5) 0.002(5)
O18 0.060(7) 0.033(6) 0.043(6) 0.002(5) 0.000(5) 0.009(5)
O23 0.022(5) 0.073(8) 0.048(7) 0.004(6) 0.009(5) 0.015(5)
O21 0.035(6) 0.081(9) 0.031(6) -0.019(6) 0.001(5) -0.002(6)
O6 0.036(6) 0.067(8) 0.039(6) 0.024(6) 0.001(5) -0.020(5)
O29 0.055(7) 0.036(6) 0.065(8) 0.020(6) 0.012(6) 0.002(5)
O24 0.048(7) 0.066(8) 0.041(6) -0.011(6) 0.000(5) 0.020(6)
O25 0.060(8) 0.067(8) 0.047(7) -0.015(6) 0.007(6) 0.029(7)
N10 0.041(8) 0.057(9) 0.034(8) 0.002(6) 0.010(6) -0.013(6)
N3 0.067(10) 0.062(10) 0.049(9) 0.003(8) 0.031(8) -0.007(8)
N15 0.028(7) 0.038(7) 0.050(8) 0.002(6) -0.005(6) -0.003(6)
N22 0.075(11) 0.098(13) 0.041(8) -0.011(8) 0.049(8) -0.006(10)
N7 0.026(6) 0.038(7) 0.033(6) -0.006(5) 0.015(5) -0.001(5)
N17 0.028(7) 0.055(9) 0.043(8) -0.004(7) 0.002(6) 0.013(6)
N16 0.043(8) 0.056(9) 0.044(8) -0.005(7) 0.017(7) 0.007(7)
N14 0.036(6) 0.038(7) 0.032(6) -0.031(5) 0.021(5) -0.019(5)
N6 0.045(7) 0.031(6) 0.021(6) 0.018(5) 0.012(5) 0.008(5)
N9 0.030(6) 0.045(7) 0.013(5) -0.009(5) 0.002(4) -0.004(5)
N11 0.100(13) 0.062(10) 0.022(7) 0.012(7) 0.019(7) 0.000(9)
N12 0.036(6) 0.041(7) 0.014(5) -0.015(5) 0.004(5) 0.005(5)
N18 0.017(5) 0.041(7) 0.026(6) 0.008(5) 0.008(4) 0.015(5)
N13 0.021(5) 0.036(6) 0.026(6) -0.009(5) 0.000(4) -0.001(5)
N5 0.031(6) 0.047(7) 0.016(5) 0.020(5) -0.001(5) 0.012(5)
N2 0.068(9) 0.043(8) 0.020(6) 0.009(6) 0.013(6) -0.010(7)
N19 0.039(7) 0.028(6) 0.040(7) 0.014(6) 0.008(6) 0.012(6)
N8 0.012(5) 0.052(7) 0.018(5) 0.001(5) 0.008(4) -0.001(5)
N21 0.009(5) 0.060(8) 0.040(7) 0.010(6) -0.004(5) -0.001(5)
N20 0.025(6) 0.053(8) 0.020(6) -0.006(5) 0.014(5) -0.006(5)
N1 0.044(7) 0.031(6) 0.026(6) 0.009(5) 0.010(5) 0.008(5)
N4 0.051(8) 0.035(7) 0.043(7) 0.028(6) 0.018(6) 0.010(6)
C27 0.068(13) 0.054(11) 0.062(12) 0.029(10) 0.007(10) -0.022(10)
C22 0.036(8) 0.047(8) 0.046(8) 0.006(7) 0.028(7) 0.000(6)
C17 0.033(8) 0.029(7) 0.036(8) 0.000(6) 0.017(6) 0.006(6)
C23 0.037(4) 0.037(4) 0.034(4) 0.002(2) 0.009(2) 0.000(2)
C3 0.037(8) 0.047(9) 0.032(8) 0.006(7) 0.009(6) 0.023(7)
C24 0.032(8) 0.059(10) 0.023(7) 0.010(7) -0.002(6) 0.014(7)
C21 0.038(8) 0.029(8) 0.050(9) 0.013(7) 0.011(7) -0.011(6)
C4 0.034(8) 0.030(7) 0.030(7) 0.001(6) 0.005(6) 0.016(6)
C19 0.026(8) 0.068(11) 0.048(9) 0.008(8) 0.024(7) 0.002(7)
C2 0.035(8) 0.033(8) 0.036(8) 0.008(6) 0.003(6) 0.000(6)
C9 0.036(9) 0.039(9) 0.061(11) -0.011(8) 0.006(8) 0.020(7)
C14 0.022(7) 0.039(8) 0.038(8) -0.001(6) 0.008(6) -0.002(6)
C16 0.020(7) 0.043(8) 0.038(8) 0.002(7) 0.007(6) 0.008(6)
C20 0.022(7) 0.068(11) 0.061(10) 0.006(9) 0.029(7) -0.006(7)
C1 0.050(10) 0.047(10) 0.057(10) 0.004(8) 0.034(8) -0.008(8)
C5 0.029(7) 0.036(8) 0.023(7) -0.018(6) 0.004(5) -0.011(6)
C8 0.020(6) 0.013(6) 0.034(7) -0.008(5) 0.006(5) 0.002(5)
C26 0.066(8) 0.048(7) 0.039(7) 0.027(6) 0.017(6) 0.001(6)
C25 0.048(9) 0.057(10) 0.026(8) 0.025(7) -0.003(7) 0.012(8)
C18 0.039(9) 0.084(14) 0.061(11) -0.030(10) 0.033(8) -0.023(9)
C13 0.053(10) 0.051(10) 0.035(8) -0.010(7) 0.007(7) 0.013(8)
C11 0.039(8) 0.058(10) 0.015(6) -0.006(6) 0.011(6) 0.001(7)
C15 0.018(6) 0.036(8) 0.042(8) 0.001(6) 0.008(6) 0.007(6)
C7 0.034(8) 0.031(7) 0.027(7) -0.011(6) 0.002(6) 0.004(6)
C6 0.026(7) 0.046(8) 0.019(6) -0.009(6) 0.009(5) 0.002(6)
C10 0.035(8) 0.047(9) 0.026(7) -0.015(7) -0.006(6) 0.002(7)
C12 0.050(10) 0.045(9) 0.034(8) -0.005(7) 0.011(7) 0.007(8)
O38 0.112(14) 0.099(13) 0.067(10) 0.008(9) 0.016(9) 0.012(11)

loop_
_atom_type_symbol
_atom_type_description
_atom_type_scat_dispersion_real
_atom_type_scat_dispersion_imag
_atom_type_scat_source
C C 0.0033 0.0016 'International Tables Vol C Tables 4.2.6.8 and 6.1.1.4'
H H 0.0000 0.0000 'International Tables Vol C Tables 4.2.6.8 and 6.1.1.4'
Cu Cu 0.3201 1.2651 'International Tables Vol C Tables 4.2.6.8 and 6.1.1.4'
N N 0.0061 0.0033 'International Tables Vol C Tables 4.2.6.8 and 6.1.1.4'
O O 0.0106 0.0060 'International Tables Vol C Tables 4.2.6.8 and 6.1.1.4'
Tb Tb -0.1723 4.1537 'International Tables Vol C Tables 4.2.6.8 and 6.1.1.4'

loop_
_geom_angle_atom_site_label_1
_geom_angle_atom_site_label_2
_geom_angle_atom_site_label_3
_geom_angle
_geom_angle_site_symmetry_1
_geom_angle_site_symmetry_3
O19 Tb1 O4 83.9(3) . .
O19 Tb1 O3 145.8(3) . .
O4 Tb1 O3 70.9(3) . .
O19 Tb1 O2 141.4(3) . .
O4 Tb1 O2 110.6(3) . .
O3 Tb1 O2 71.2(3) . .
O19 Tb1 O1 80.1(3) . .
O4 Tb1 O1 71.3(3) . .
O3 Tb1 O1 111.7(3) . .
O2 Tb1 O1 72.0(3) . .
O19 Tb1 O37 74.7(3) . .
O4 Tb1 O37 76.1(3) . .
O3 Tb1 O37 77.0(3) . .
O2 Tb1 O37 142.5(3) . .
O1 Tb1 O37 140.4(3) . .
O19 Tb1 O10 72.1(3) . .
O4 Tb1 O10 144.3(3) . .
O3 Tb1 O10 140.3(3) . .
O2 Tb1 O10 76.7(3) . .
O1 Tb1 O10 78.7(3) . .
O37 Tb1 O10 120.2(3) . .
O19 Tb1 N9 108.5(3) . .
O4 Tb1 N9 141.1(3) . .
O3 Tb1 N9 80.2(3) . .
O2 Tb1 N9 82.9(3) . .
O1 Tb1 N9 145.9(3) . .
O37 Tb1 N9 72.3(4) . .
O10 Tb1 N9 73.2(3) . .
O19 Tb1 Cu3 90.6(2) . .
O4 Tb1 Cu3 174.5(2) . .
O3 Tb1 Cu3 114.03(17) . .
O2 Tb1 Cu3 74.0(2) . .
O1 Tb1 Cu3 108.02(18) . .
O37 Tb1 Cu3 102.3(2) . .
O10 Tb1 Cu3 32.28(19) . .
N9 Tb1 Cu3 41.1(3) . .
O19 Tb1 Tb5 33.9(2) . .
O4 Tb1 Tb5 114.17(19) . .
O3 Tb1 Tb5 171.18(18) . .
O2 Tb1 Tb5 111.9(2) . .
O1 Tb1 Tb5 77.08(19) . .
O37 Tb1 Tb5 97.0(2) . .
O10 Tb1 Tb5 38.14(19) . .
N9 Tb1 Tb5 91.9(2) . .
Cu3 Tb1 Tb5 60.57(3) . .
O19 Tb1 Tb2 170.3(2) . 3_565
O4 Tb1 Tb2 90.07(19) . 3_565
O3 Tb1 Tb2 36.04(17) . 3_565
O2 Tb1 Tb2 35.2(2) . 3_565
O1 Tb1 Tb2 90.84(18) . 3_565
O37 Tb1 Tb2 111.3(2) . 3_565
O10 Tb1 Tb2 109.6(2) . 3_565
N9 Tb1 Tb2 80.9(2) . 3_565
Cu3 Tb1 Tb2 95.44(3) . 3_565
Tb5 Tb1 Tb2 146.80(2) . 3_565
O19 Tb1 Tb3 116.2(2) . .
O4 Tb1 Tb3 34.89(19) . .
O3 Tb1 Tb3 36.08(17) . .
O2 Tb1 Tb3 90.5(2) . .
O1 Tb1 Tb3 90.47(19) . .
O37 Tb1 Tb3 74.5(2) . .
O10 Tb1 Tb3 165.3(2) . .
N9 Tb1 Tb3 112.9(3) . .
Cu3 Tb1 Tb3 150.10(3) . .
Tb5 Tb1 Tb3 148.77(2) . .
Tb2 Tb1 Tb3 60.118(16) 3_565 .
O35 Tb2 O2 80.4(3) . 3_565
O35 Tb2 O1 143.2(3) . .
O2 Tb2 O1 111.2(3) 3_565 .
O35 Tb2 O3 143.0(3) . 3_565
O2 Tb2 O3 71.6(3) 3_565 3_565
O1 Tb2 O3 71.5(2) . 3_565
O35 Tb2 O4 81.6(3) . .
O2 Tb2 O4 71.0(3) 3_565 .
O1 Tb2 O4 70.6(3) . .
O3 Tb2 O4 110.3(3) 3_565 .
O35 Tb2 O36 74.2(3) . .
O2 Tb2 O36 76.6(3) 3_565 .
O1 Tb2 O36 141.5(3) . .
O3 Tb2 O36 76.2(3) 3_565 .
O4 Tb2 O36 142.2(3) . .
O35 Tb2 O34 72.9(3) . 3_565
O2 Tb2 O34 142.5(3) 3_565 3_565
O1 Tb2 O34 78.5(3) . 3_565
O3 Tb2 O34 142.4(3) 3_565 3_565
O4 Tb2 O34 79.4(3) . 3_565
O36 Tb2 O34 119.0(3) . 3_565
O35 Tb2 N20 110.1(4) . .
O2 Tb2 N20 143.4(3) 3_565 .
O1 Tb2 N20 81.9(3) . .
O3 Tb2 N20 81.4(3) 3_565 .
O4 Tb2 N20 143.7(3) . .
O36 Tb2 N20 73.1(3) . .
O34 Tb2 N20 72.2(3) 3_565 .
O35 Tb2 Cu2 91.8(2) . .
O2 Tb2 Cu2 172.2(2) 3_565 .
O1 Tb2 Cu2 74.95(19) . .
O3 Tb2 Cu2 115.60(17) 3_565 .
O4 Tb2 Cu2 107.77(19) . .
O36 Tb2 Cu2 101.7(2) . .
O34 Tb2 Cu2 32.1(2) 3_565 .
N20 Tb2 Cu2 40.3(3) . .
O35 Tb2 Tb4 33.7(2) . .
O2 Tb2 Tb4 110.9(2) 3_565 .
O1 Tb2 Tb4 114.72(18) . .
O3 Tb2 Tb4 170.50(18) 3_565 .
O4 Tb2 Tb4 79.01(19) . .
O36 Tb2 Tb4 95.3(2) . .
O34 Tb2 Tb4 39.1(2) 3_565 .
N20 Tb2 Tb4 92.2(3) . .
Cu2 Tb2 Tb4 61.49(3) . .
O35 Tb2 Tb1 113.6(2) . 3_565
O2 Tb2 Tb1 35.9(2) 3_565 3_565
O1 Tb2 Tb1 90.48(19) . 3_565
O3 Tb2 Tb1 35.75(17) 3_565 3_565
O4 Tb2 Tb1 89.70(19) . 3_565
O36 Tb2 Tb1 74.4(2) . 3_565
O34 Tb2 Tb1 166.6(2) 3_565 3_565
N20 Tb2 Tb1 114.3(3) . 3_565
Cu2 Tb2 Tb1 151.34(3) . 3_565
Tb4 Tb2 Tb1 146.29(2) . 3_565
O35 Tb2 Tb3 169.2(2) . 3_565
O2 Tb2 Tb3 91.1(2) 3_565 3_565
O1 Tb2 Tb3 35.30(17) . 3_565
O3 Tb2 Tb3 36.23(17) 3_565 3_565
O4 Tb2 Tb3 89.4(2) . 3_565
O36 Tb2 Tb3 110.4(2) . 3_565
O34 Tb2 Tb3 111.4(2) 3_565 3_565
N20 Tb2 Tb3 80.7(3) . 3_565
Cu2 Tb2 Tb3 96.62(3) . 3_565
Tb4 Tb2 Tb3 149.70(2) . 3_565
Tb1 Tb2 Tb3 60.131(15) 3_565 3_565
O32 Tb3 O4 141.4(3) . .
O32 Tb3 O1 82.3(3) . 3_565
O4 Tb3 O1 110.0(3) . 3_565
O32 Tb3 O3 145.9(3) . .
O4 Tb3 O3 70.1(3) . .
O1 Tb3 O3 71.3(2) 3_565 .
O32 Tb3 O2 79.1(3) . 3_565
O4 Tb3 O2 70.9(3) . 3_565
O1 Tb3 O2 72.3(3) 3_565 3_565
O3 Tb3 O2 111.4(3) . 3_565
O32 Tb3 O5 71.8(3) . .
O4 Tb3 O5 78.8(3) . .
O1 Tb3 O5 144.1(3) 3_565 .
O3 Tb3 O5 140.9(3) . .
O2 Tb3 O5 78.6(3) 3_565 .
O32 Tb3 O33 75.4(3) . .
O4 Tb3 O33 142.4(3) . .
O1 Tb3 O33 76.0(3) 3_565 .
O3 Tb3 O33 77.6(3) . .
O2 Tb3 O33 141.4(3) 3_565 .
O5 Tb3 O33 118.9(3) . .
O32 Tb3 N1 111.2(4) . .
O4 Tb3 N1 82.1(3) . .
O1 Tb3 N1 141.7(3) 3_565 .
O3 Tb3 N1 80.0(3) . .
O2 Tb3 N1 143.8(3) 3_565 .
O5 Tb3 N1 72.7(3) . .
O33 Tb3 N1 73.5(4) . .
O32 Tb3 Cu1 92.1(2) . .
O4 Tb3 Cu1 74.5(2) . .
O1 Tb3 Cu1 174.42(19) 3_565 .
O3 Tb3 Cu1 113.81(17) . .
O2 Tb3 Cu1 106.9(2) 3_565 .
O5 Tb3 Cu1 32.2(2) . .
O33 Tb3 Cu1 102.5(2) . .
N1 Tb3 Cu1 40.8(3) . .
O32 Tb3 Tb6 33.4(2) . .
O4 Tb3 Tb6 114.5(2) . .
O1 Tb3 Tb6 113.28(18) 3_565 .
O3 Tb3 Tb6 170.22(18) . .
O2 Tb3 Tb6 78.4(2) 3_565 .
O5 Tb3 Tb6 38.5(2) . .
O33 Tb3 Tb6 94.9(3) . .
N1 Tb3 Tb6 92.0(3) . .
Cu1 Tb3 Tb6 61.30(3) . .
O32 Tb3 Tb2 115.4(2) . 3_565
O4 Tb3 Tb2 89.5(2) . 3_565
O1 Tb3 Tb2 35.36(18) 3_565 3_565
O3 Tb3 Tb2 35.98(17) . 3_565
O2 Tb3 Tb2 91.1(2) 3_565 3_565
O5 Tb3 Tb2 166.4(2) . 3_565
O33 Tb3 Tb2 74.7(3) . 3_565
N1 Tb3 Tb2 112.8(3) . 3_565
Cu1 Tb3 Tb2 149.79(3) . 3_565
Tb6 Tb3 Tb2 148.14(2) . 3_565
O32 Tb3 Tb1 168.4(2) . .
O4 Tb3 Tb1 34.60(19) . .
O1 Tb3 Tb1 90.17(19) 3_565 .
O3 Tb3 Tb1 35.55(17) . .
O2 Tb3 Tb1 90.2(2) 3_565 .
O5 Tb3 Tb1 110.8(2) . .
O33 Tb3 Tb1 111.5(3) . .
N1 Tb3 Tb1 80.1(3) . .
Cu1 Tb3 Tb1 95.36(3) . .
Tb6 Tb3 Tb1 148.62(2) . .
Tb2 Tb3 Tb1 59.751(16) 3_565 .
O19 Tb5 O9 82.0(3) . .
O19 Tb5 O11 89.1(3) . .
O9 Tb5 O11 152.9(3) . .
O19 Tb5 O10 72.7(3) . .
O9 Tb5 O10 74.1(3) . .
O11 Tb5 O10 78.8(3) . .
O19 Tb5 O26 144.9(3) . .
O9 Tb5 O26 85.2(4) . .
O11 Tb5 O26 87.6(4) . .
O10 Tb5 O26 72.4(3) . .
O19 Tb5 O20 138.2(3) . .
O9 Tb5 O20 128.1(3) . .
O11 Tb5 O20 74.1(3) . .
O10 Tb5 O20 137.0(3) . .
O26 Tb5 O20 73.7(4) . .
O19 Tb5 O23 73.7(3) . .
O9 Tb5 O23 80.1(3) . .
O11 Tb5 O23 121.9(4) . .
O10 Tb5 O23 139.9(3) . .
O26 Tb5 O23 135.7(4) . .
O20 Tb5 O23 83.1(4) . .
O19 Tb5 O24 71.4(3) . .
O9 Tb5 O24 127.4(3) . .
O11 Tb5 O24 72.4(4) . .
O10 Tb5 O24 133.7(4) . .
O26 Tb5 O24 139.5(4) . .
O20 Tb5 O24 67.1(4) . .
O23 Tb5 O24 49.5(4) . .
O19 Tb5 O21 137.0(3) . .
O9 Tb5 O21 78.8(3) . .
O11 Tb5 O21 123.1(3) . .
O10 Tb5 O21 135.6(4) . .
O26 Tb5 O21 70.9(4) . .
O20 Tb5 O21 49.7(3) . .
O23 Tb5 O21 65.3(4) . .
O24 Tb5 O21 90.7(4) . .
O19 Tb5 N16 144.0(4) . .
O9 Tb5 N16 103.1(4) . .
O11 Tb5 N16 99.2(4) . .
O10 Tb5 N16 143.2(3) . .
O26 Tb5 N16 70.8(4) . .
O20 Tb5 N16 25.4(3) . .
O23 Tb5 N16 72.2(4) . .
O24 Tb5 N16 77.9(4) . .
O21 Tb5 N16 24.4(3) . .
O19 Tb5 Tb1 33.9(2) . .
O9 Tb5 Tb1 75.6(2) . .
O11 Tb5 Tb1 82.7(2) . .
O10 Tb5 Tb1 38.78(19) . .
O26 Tb5 Tb1 111.1(3) . .
O20 Tb5 Tb1 156.2(2) . .
O23 Tb5 Tb1 105.3(3) . .
O24 Tb5 Tb1 101.1(3) . .
O21 Tb5 Tb1 154.0(2) . .
N16 Tb5 Tb1 177.4(3) . .
O35 Tb4 O7 85.3(3) . .
O35 Tb4 O8 90.0(3) . .
O7 Tb4 O8 147.2(3) . .
O35 Tb4 O30 94.3(6) . .
O7 Tb4 O30 145.1(4) . .
O8 Tb4 O30 67.6(4) . .
O35 Tb4 O31 157.3(4) . .
O7 Tb4 O31 91.0(3) . .
O8 Tb4 O31 81.0(4) . .
O30 Tb4 O31 101.3(6) . .
O35 Tb4 O34 74.4(3) . 3_565
O7 Tb4 O34 70.4(3) . 3_565
O8 Tb4 O34 77.1(3) . 3_565
O30 Tb4 O34 142.9(4) . 3_565
O31 Tb4 O34 83.2(4) . 3_565
O35 Tb4 O28 77.6(3) . .
O7 Tb4 O28 77.2(3) . .
O8 Tb4 O28 133.4(3) . .
O30 Tb4 O28 68.8(4) . .
O31 Tb4 O28 123.4(4) . .
O34 Tb4 O28 138.3(3) 3_565 .
O35 Tb4 O27 126.1(3) . .
O7 Tb4 O27 76.9(3) . .
O8 Tb4 O27 129.8(4) . .
O30 Tb4 O27 75.4(5) . .
O31 Tb4 O27 74.3(4) . .
O34 Tb4 O27 139.7(3) 3_565 .
O28 Tb4 O27 49.1(3) . .
O35 Tb4 Tb2 34.8(2) . .
O7 Tb4 Tb2 76.1(2) . .
O8 Tb4 Tb2 81.6(3) . .
O30 Tb4 Tb2 120.9(5) . .
O31 Tb4 Tb2 122.7(3) . .
O34 Tb4 Tb2 39.64(19) 3_565 .
O28 Tb4 Tb2 107.8(2) . .
O27 Tb4 Tb2 148.1(2) . .
O32 Tb6 O6 89.1(4) . .
O32 Tb6 O12 80.1(3) . 3_565
O6 Tb6 O12 146.6(3) . 3_565
O32 Tb6 O18 146.4(3) . .
O6 Tb6 O18 87.9(4) . .
O12 Tb6 O18 84.2(4) 3_565 .
O32 Tb6 O5 72.1(3) . .
O6 Tb6 O5 76.4(3) . .
O12 Tb6 O5 70.2(3) 3_565 .
O18 Tb6 O5 74.7(3) . .
O32 Tb6 O13 78.5(3) . .
O6 Tb6 O13 132.8(4) . .
O12 Tb6 O13 76.0(3) 3_565 .
O18 Tb6 O13 125.9(4) . .
O5 Tb6 O13 138.1(3) . .
O32 Tb6 O17 137.1(6) . .
O6 Tb6 O17 71.2(5) . .
O12 Tb6 O17 135.4(5) 3_565 .
O18 Tb6 O17 72.5(6) . .
O5 Tb6 O17 134.1(5) . .
O13 Tb6 O17 87.6(5) . .
O32 Tb6 O16 73.2(5) . .
O6 Tb6 O16 66.8(4) . .
O12 Tb6 O16 136.9(4) 3_565 .
O18 Tb6 O16 134.7(5) . .
O5 Tb6 O16 128.9(4) . .
O13 Tb6 O16 66.1(4) . .
O17 Tb6 O16 64.1(7) . .
O32 Tb6 O14 125.7(3) . .
O6 Tb6 O14 135.3(4) . .
O12 Tb6 O14 74.0(3) 3_565 .
O18 Tb6 O14 76.9(3) . .
O5 Tb6 O14 135.9(3) . .
O13 Tb6 O14 49.5(3) . .
O17 Tb6 O14 64.2(5) . .
O16 Tb6 O14 94.9(4) . .
O32 Tb6 Tb3 34.0(2) . .
O6 Tb6 Tb3 79.4(3) . .
O12 Tb6 Tb3 74.1(2) 3_565 .
O18 Tb6 Tb3 112.9(3) . .
O5 Tb6 Tb3 38.1(2) . .
O13 Tb6 Tb3 109.0(3) . .
O17 Tb6 Tb3 150.0(4) . .
O16 Tb6 Tb3 99.2(4) . .
O14 Tb6 Tb3 145.3(2) . .
N18 Cu2 O34 172.3(4) . 3_565
N18 Cu2 N8 78.3(4) . .
O34 Cu2 N8 108.6(4) 3_565 .
N18 Cu2 N7 78.9(5) . .
O34 Cu2 N7 93.9(4) 3_565 .
N8 Cu2 N7 156.6(4) . .
N18 Cu2 N20 95.1(4) . .
O34 Cu2 N20 88.0(4) 3_565 .
N8 Cu2 N20 93.9(4) . .
N7 Cu2 N20 93.1(4) . .
N18 Cu2 Tb2 140.8(3) . .
O34 Cu2 Tb2 42.6(2) 3_565 .
N8 Cu2 Tb2 102.3(3) . .
N7 Cu2 Tb2 98.5(3) . .
N20 Cu2 Tb2 45.7(3) . .
N13 Cu3 O10 171.6(4) . .
N13 Cu3 N14 79.1(4) . .
O10 Cu3 N14 107.6(4) . .
N13 Cu3 N12 78.4(4) . .
O10 Cu3 N12 94.3(4) . .
N14 Cu3 N12 156.7(4) . .
N13 Cu3 N9 95.6(4) . .
O10 Cu3 N9 88.8(4) . .
N14 Cu3 N9 95.5(4) . .
N12 Cu3 N9 92.6(5) . .
N13 Cu3 Tb1 142.1(3) . .
O10 Cu3 Tb1 42.6(2) . .
N14 Cu3 Tb1 102.6(3) . .
N12 Cu3 Tb1 98.8(3) . .
N9 Cu3 Tb1 46.5(3) . .
N5 Cu1 O5 171.9(5) . .
N5 Cu1 N4 79.6(5) . .
O5 Cu1 N4 92.5(4) . .
N5 Cu1 N6 78.1(5) . .
O5 Cu1 N6 109.7(4) . .
N4 Cu1 N6 157.5(4) . .
N5 Cu1 N1 94.7(5) . .
O5 Cu1 N1 87.2(4) . .
N4 Cu1 N1 89.8(5) . .
N6 Cu1 N1 94.6(5) . .
N5 Cu1 Tb3 140.6(4) . .
O5 Cu1 Tb3 41.7(3) . .
N4 Cu1 Tb3 96.3(3) . .
N6 Cu1 Tb3 102.6(3) . .
N1 Cu1 Tb3 45.9(3) . .
N19 O27 Tb4 97.2(8) . .
Tb1 O3 Tb2 108.2(3) . 3_565
Tb1 O3 Tb3 108.4(3) . .
Tb2 O3 Tb3 107.8(3) 3_565 .
Tb2 O2 Tb1 108.9(3) 3_565 .
Tb2 O2 Tb3 109.4(3) 3_565 3_565
Tb1 O2 Tb3 107.5(3) . 3_565
Tb4 O35 Tb2 111.5(4) . .
N19 O28 Tb4 98.1(8) . .
N16 O20 Tb5 96.3(8) . .
N8 O9 Tb5 122.7(7) . .
Cu1 O5 Tb3 106.1(4) . .
Cu1 O5 Tb6 116.7(4) . .
Tb3 O5 Tb6 103.3(3) . .
Tb3 O1 Tb2 109.3(3) 3_565 .
Tb3 O1 Tb1 108.2(3) 3_565 .
Tb2 O1 Tb1 108.9(3) . .
Tb1 O4 Tb3 110.5(3) . .
Tb1 O4 Tb2 109.3(3) . .
Tb3 O4 Tb2 108.7(3) . .
Cu2 O34 Tb4 117.1(4) 3_565 3_565
Cu2 O34 Tb2 105.3(4) 3_565 3_565
Tb4 O34 Tb2 101.2(3) 3_565 3_565
Cu3 O10 Tb5 115.8(4) . .
Cu3 O10 Tb1 105.1(4) . .
Tb5 O10 Tb1 103.1(3) . .
N6 O7 Tb4 124.0(8) . .
Tb1 O19 Tb5 112.1(4) . .
N7 O8 Tb4 120.6(8) . .
Tb6 O32 Tb3 112.6(4) . .
N12 O11 Tb5 118.7(8) . .
N14 O12 Tb6 122.8(7) . 3_565
N15 O13 Tb6 98.7(8) . .
N15 O14 Tb6 95.8(9) . .
N17 O23 Tb5 97.3(8) . .
N16 O21 Tb5 93.1(9) . .
N4 O6 Tb6 118.9(8) . .
N17 O24 Tb5 96.1(9) . .
N11 N10 N9 176.5(17) . .
O15 N15 O14 123.5(15) . .
O15 N15 O13 120.4(13) . .
O14 N15 O13 116.0(12) . .
C17 N7 O8 119.0(11) . .
C17 N7 Cu2 117.6(10) . .
O8 N7 Cu2 122.2(8) . .
O25 N17 O24 121.7(14) . .
O25 N17 O23 121.4(13) . .
O24 N17 O23 116.8(13) . .
O21 N16 O22 121.2(14) . .
O21 N16 O20 120.9(13) . .
O22 N16 O20 117.9(14) . .
O21 N16 Tb5 62.6(8) . .
O22 N16 Tb5 174.6(12) . .
O20 N16 Tb5 58.3(7) . .
C8 N14 O12 113.5(12) . .
C8 N14 Cu3 120.6(10) . .
O12 N14 Cu3 125.8(8) . .
C4 N6 O7 116.4(12) . .
C4 N6 Cu1 118.1(10) . .
O7 N6 Cu1 125.4(8) . .
N10 N9 Cu3 108.2(9) . .
N10 N9 Tb1 132.4(11) . .
Cu3 N9 Tb1 92.4(4) . .
C5 N12 O11 118.0(12) . .
C5 N12 Cu3 117.3(10) . .
O11 N12 Cu3 124.0(7) . .
C15 N18 C16 122.8(12) . .
C15 N18 Cu2 119.6(9) . .
C16 N18 Cu2 117.7(10) . .
C6 N13 C7 122.5(11) . .
C6 N13 Cu3 118.7(9) . .
C7 N13 Cu3 118.8(9) . .
C3 N5 C2 120.9(12) . .
C3 N5 Cu1 119.5(10) . .
C2 N5 Cu1 119.1(9) . .
N3 N2 N1 178.4(17) . .
O29 N19 O28 122.4(13) . .
O29 N19 O27 122.1(12) . .
O28 N19 O27 115.5(12) . .
C14 N8 O9 117.1(12) . .
C14 N8 Cu2 117.3(9) . .
O9 N8 Cu2 125.1(8) . .
N22 N21 N20 178.7(18) . .
N21 N20 Cu2 109.4(8) . .
N21 N20 Tb2 131.7(10) . .
Cu2 N20 Tb2 94.1(4) . .
N2 N1 Cu1 111.1(10) . .
N2 N1 Tb3 132.9(10) . .
Cu1 N1 Tb3 93.3(4) . .
C1 N4 O6 118.5(13) . .
C1 N4 Cu1 116.5(12) . .
O6 N4 Cu1 124.3(8) . .
C1 C27 H27A 109.5 . .
C1 C27 H27B 109.5 . .
H27A C27 H27B 109.5 . .
C1 C27 H27C 109.5 . .
H27A C27 H27C 109.5 . .
H27B C27 H27C 109.5 . .
C14 C22 H22A 109.5 . .
C14 C22 H22B 109.5 . .
H22A C22 H22B 109.5 . .
C14 C22 H22C 109.5 . .
H22A C22 H22C 109.5 . .
H22B C22 H22C 109.5 . .
N7 C17 C18 125.6(14) . .
N7 C17 C16 111.6(12) . .
C18 C17 C16 122.8(13) . .
C4 C23 H23A 109.5 . .
C4 C23 H23B 109.5 . .
H23A C23 H23B 109.5 . .
C4 C23 H23C 109.5 . .
H23A C23 H23C 109.5 . .
H23B C23 H23C 109.5 . .
N5 C3 C24 122.5(15) . .
N5 C3 C4 112.7(12) . .
C24 C3 C4 124.8(14) . .
C25 C24 C3 115.6(14) . .
C25 C24 H24 122.2 . .
C3 C24 H24 122.2 . .
C15 C21 C20 118.2(14) . .
C15 C21 H21 120.9 . .
C20 C21 H21 120.9 . .
N6 C4 C23 126.0(14) . .
N6 C4 C3 111.3(13) . .
C23 C4 C3 122.7(12) . .
C16 C19 C20 117.5(14) . .
C16 C19 H19 121.2 . .
C20 C19 H19 121.2 . .
C26 C2 N5 122.2(14) . .
C26 C2 C1 126.1(15) . .
N5 C2 C1 111.7(12) . .
C8 C9 H9A 109.5 . .
C8 C9 H9B 109.5 . .
H9A C9 H9B 109.5 . .
C8 C9 H9C 109.5 . .
H9A C9 H9C 109.5 . .
H9B C9 H9C 109.5 . .
N8 C14 C15 112.1(13) . .
N8 C14 C22 125.1(13) . .
C15 C14 C22 122.7(12) . .
N18 C16 C19 120.5(15) . .
N18 C16 C17 113.9(12) . .
C19 C16 C17 125.6(14) . .
C21 C20 C19 119.5(13) . .
C21 C20 H20 120.2 . .
C19 C20 H20 120.2 . .
N4 C1 C27 123.8(17) . .
N4 C1 C2 112.8(14) . .
C27 C1 C2 123.3(15) . .
N12 C5 C13 125.9(13) . .
N12 C5 C6 111.6(12) . .
C13 C5 C6 122.5(12) . .
N14 C8 C9 128.7(13) . .
N14 C8 C7 110.5(11) . .
C9 C8 C7 120.8(12) . .
C2 C26 C25 116.9(15) . .
C2 C26 H26 121.6 . .
C25 C26 H26 121.6 . .
C24 C25 C26 121.7(13) . .
C24 C25 H25 119.1 . .
C26 C25 H25 119.1 . .
C17 C18 H18A 109.5 . .
C17 C18 H18B 109.5 . .
H18A C18 H18B 109.5 . .
C17 C18 H18C 109.5 . .
H18A C18 H18C 109.5 . .
H18B C18 H18C 109.5 . .
C5 C13 H13A 109.5 . .
C5 C13 H13B 109.5 . .
H13A C13 H13B 109.5 . .
C5 C13 H13C 109.5 . .
H13A C13 H13C 109.5 . .
H13B C13 H13C 109.5 . .
C12 C11 C10 121.0(13) . .
C12 C11 H11 119.5 . .
C10 C11 H11 119.5 . .
N18 C15 C21 121.3(13) . .
N18 C15 C14 112.4(12) . .
C21 C15 C14 126.1(14) . .
C10 C7 N13 121.1(13) . .
C10 C7 C8 128.0(13) . .
N13 C7 C8 110.8(11) . .
N13 C6 C12 120.5(13) . .
N13 C6 C5 113.5(11) . .
C12 C6 C5 125.9(13) . .
C7 C10 C11 117.4(14) . .
C7 C10 H10 121.3 . .
C11 C10 H10 121.3 . .
C11 C12 C6 117.2(14) . .
C11 C12 H12 121.4 . .
C6 C12 H12 121.4 . .

loop_
_geom_bond_atom_site_label_1
_geom_bond_atom_site_label_2
_geom_bond_distance
_geom_bond_site_symmetry_2
Tb1 O19 2.305(8) .
Tb1 O4 2.352(8) .
Tb1 O3 2.377(7) .
Tb1 O2 2.396(8) .
Tb1 O1 2.415(7) .
Tb1 O37 2.436(9) .
Tb1 O10 2.461(8) .
Tb1 N9 2.547(10) .
Tb1 Cu3 3.5094(17) .
Tb1 Tb5 3.8275(9) .
Tb1 Tb2 3.8654(9) 3_565
Tb1 Tb3 3.8802(9) .
Tb2 O35 2.332(8) .
Tb2 O2 2.356(8) 3_565
Tb2 O1 2.379(7) .
Tb2 O3 2.394(7) 3_565
Tb2 O4 2.429(8) .
Tb2 O36 2.442(9) .
Tb2 O34 2.475(8) 3_565
Tb2 N20 2.529(11) .
Tb2 Cu2 3.5277(16) .
Tb2 Tb4 3.8049(9) .
Tb2 Tb1 3.8653(9) 3_565
Tb2 Tb3 3.8797(9) 3_565
Tb3 O32 2.327(9) .
Tb3 O4 2.370(8) .
Tb3 O1 2.376(7) 3_565
Tb3 O3 2.408(7) .
Tb3 O2 2.419(8) 3_565
Tb3 O5 2.437(9) .
Tb3 O33 2.448(9) .
Tb3 N1 2.532(11) .
Tb3 Cu1 3.5181(17) .
Tb3 Tb6 3.8385(10) .
Tb3 Tb2 3.8797(9) 3_565
Tb5 O19 2.308(9) .
Tb5 O9 2.315(9) .
Tb5 O11 2.344(9) .
Tb5 O10 2.427(8) .
Tb5 O26 2.443(11) .
Tb5 O20 2.515(9) .
Tb5 O23 2.555(11) .
Tb5 O24 2.597(12) .
Tb5 O21 2.611(11) .
Tb5 N16 2.937(14) .
Tb4 O35 2.271(8) .
Tb4 O7 2.328(9) .
Tb4 O8 2.343(10) .
Tb4 O30 2.381(12) .
Tb4 O31 2.404(11) .
Tb4 O34 2.449(9) 3_565
Tb4 O28 2.537(10) .
Tb4 O27 2.553(11) .
Tb6 O32 2.286(10) .
Tb6 O6 2.339(10) .
Tb6 O12 2.389(10) 3_565
Tb6 O18 2.421(11) .
Tb6 O5 2.456(9) .
Tb6 O13 2.521(11) .
Tb6 O17 2.534(13) .
Tb6 O16 2.588(13) .
Tb6 O14 2.597(11) .
Cu2 N18 1.935(11) .
Cu2 O34 1.944(9) 3_565
Cu2 N8 2.011(12) .
Cu2 N7 2.019(11) .
Cu2 N20 2.286(12) .
Cu3 N13 1.935(11) .
Cu3 O10 1.941(8) .
Cu3 N14 1.973(13) .
Cu3 N12 2.018(11) .
Cu3 N9 2.309(12) .
Cu1 N5 1.913(10) .
Cu1 O5 1.950(8) .
Cu1 N4 1.997(13) .
Cu1 N6 2.021(13) .
Cu1 N1 2.302(12) .
O22 N16 1.249(17) .
O27 N19 1.253(16) .
O3 Tb2 2.394(7) 3_565
O2 Tb2 2.356(8) 3_565
O2 Tb3 2.419(8) 3_565
O28 N19 1.250(15) .
O15 N15 1.233(17) .
O20 N16 1.265(16) .
O9 N8 1.373(13) .
O1 Tb3 2.376(7) 3_565
O34 Cu2 1.943(9) 3_565
O34 Tb4 2.448(9) 3_565
O34 Tb2 2.475(8) 3_565
O7 N6 1.377(14) .
O8 N7 1.337(15) .
O11 N12 1.327(14) .
O12 N14 1.412(15) .
O12 Tb6 2.389(10) 3_565
O13 N15 1.277(17) .
O14 N15 1.251(15) .
O23 N17 1.282(17) .
O21 N16 1.214(17) .
O6 N4 1.347(16) .
O29 N19 1.214(16) .
O24 N17 1.252(17) .
O25 N17 1.244(17) .
N10 N11 1.145(18) .
N10 N9 1.196(16) .
N3 N2 1.143(18) .
N22 N21 1.142(17) .
N7 C17 1.290(17) .
N14 C8 1.289(16) .
N6 C4 1.292(17) .
N12 C5 1.297(16) .
N18 C15 1.321(18) .
N18 C16 1.330(18) .
N13 C6 1.312(17) .
N13 C7 1.359(17) .
N5 C3 1.329(19) .
N5 C2 1.354(19) .
N2 N1 1.215(17) .
N8 C14 1.311(18) .
N21 N20 1.218(16) .
N4 C1 1.33(2) .
C27 C1 1.47(2) .
C27 H27A 0.9800 .
C27 H27B 0.9800 .
C27 H27C 0.9800 .
C22 C14 1.51(2) .
C22 H22A 0.9800 .
C22 H22B 0.9800 .
C22 H22C 0.9800 .
C17 C18 1.47(2) .
C17 C16 1.50(2) .
C23 C4 1.47(2) .
C23 H23A 0.9800 .
C23 H23B 0.9800 .
C23 H23C 0.9800 .
C3 C24 1.41(2) .
C3 C4 1.50(2) .
C24 C25 1.37(2) .
C24 H24 0.9500 .
C21 C15 1.38(2) .
C21 C20 1.39(2) .
C21 H21 0.9500 .
C19 C16 1.38(2) .
C19 C20 1.44(2) .
C19 H19 0.9500 .
C2 C26 1.34(2) .
C2 C1 1.49(2) .
C9 C8 1.458(18) .
C9 H9A 0.9800 .
C9 H9B 0.9800 .
C9 H9C 0.9800 .
C14 C15 1.492(19) .
C20 H20 0.9500 .
C5 C13 1.49(2) .
C5 C6 1.497(19) .
C8 C7 1.553(18) .
C26 C25 1.46(2) .
C26 H26 0.9500 .
C25 H25 0.9500 .
C18 H18A 0.9800 .
C18 H18B 0.9800 .
C18 H18C 0.9800 .
C13 H13A 0.9800 .
C13 H13B 0.9800 .
C13 H13C 0.9800 .
C11 C12 1.38(2) .
C11 C10 1.423(19) .
C11 H11 0.9500 .
C7 C10 1.34(2) .
C6 C12 1.399(19) .
C10 H10 0.9500 .
C12 H12 0.9500 .

loop_
_geom_torsion_atom_site_label_1
_geom_torsion_atom_site_label_2
_geom_torsion_atom_site_label_3
_geom_torsion_atom_site_label_4
_geom_torsion
_geom_torsion_site_symmetry_1
Tb6 O14 N15 O15 177.0(14) .
Tb6 O14 N15 O13 0.1(13) .
Tb6 O13 N15 O15 -177.1(13) .
Tb6 O13 N15 O14 -0.1(13) .
Tb4 O8 N7 C17 161.1(10) .
Tb4 O8 N7 Cu2 -31.5(13) .
Tb5 O24 N17 O25 -173.9(13) .
Tb5 O24 N17 O23 5.1(13) .
Tb5 O23 N17 O25 173.8(12) .
Tb5 O23 N17 O24 -5.2(14) .
Tb5 O21 N16 O22 175.6(15) .
Tb5 O21 N16 O20 -1.9(15) .
Tb5 O20 N16 O21 2.0(16) .
Tb5 O20 N16 O22 -175.6(13) .
Tb6 O12 N14 C8 104.8(11) 3_565
Tb6 O12 N14 Cu3 -77.4(11) 3_565
Tb4 O7 N6 C4 108.4(11) .
Tb4 O7 N6 Cu1 -72.0(11) .
Tb5 O11 N12 C5 -161.4(10) .
Tb5 O11 N12 Cu3 27.7(13) .
Tb4 O28 N19 O29 178.8(12) .
Tb4 O28 N19 O27 -2.0(13) .
Tb4 O27 N19 O29 -178.8(12) .
Tb4 O27 N19 O28 2.0(13) .
Tb5 O9 N8 C14 -103.7(12) .
Tb5 O9 N8 Cu2 84.5(10) .
Tb6 O6 N4 C1 -158.8(12) .
Tb6 O6 N4 Cu1 31.6(16) .
O8 N7 C17 C18 -5(2) .
Cu2 N7 C17 C18 -172.8(13) .
O8 N7 C17 C16 173.7(11) .
Cu2 N7 C17 C16 5.7(16) .
C2 N5 C3 C24 3(2) .
Cu1 N5 C3 C24 175.6(11) .
C2 N5 C3 C4 -177.9(13) .
Cu1 N5 C3 C4 -5.2(16) .
N5 C3 C24 C25 -3(2) .
C4 C3 C24 C25 178.4(14) .
O7 N6 C4 C23 0(2) .
Cu1 N6 C4 C23 -179.7(11) .
O7 N6 C4 C3 -177.7(11) .
Cu1 N6 C4 C3 2.7(15) .
N5 C3 C4 N6 1.4(17) .
C24 C3 C4 N6 -179.5(14) .
N5 C3 C4 C23 -176.4(13) .
C24 C3 C4 C23 3(2) .
C3 N5 C2 C26 -4(2) .
Cu1 N5 C2 C26 -176.7(13) .
C3 N5 C2 C1 176.6(13) .
Cu1 N5 C2 C1 3.8(17) .
O9 N8 C14 C15 -179.1(10) .
Cu2 N8 C14 C15 -6.6(15) .
O9 N8 C14 C22 -1(2) .
Cu2 N8 C14 C22 171.8(11) .
C15 N18 C16 C19 -2(2) .
Cu2 N18 C16 C19 178.2(11) .
C15 N18 C16 C17 179.0(12) .
Cu2 N18 C16 C17 -1.1(15) .
C20 C19 C16 N18 -2(2) .
C20 C19 C16 C17 177.3(14) .
N7 C17 C16 N18 -3.0(18) .
C18 C17 C16 N18 175.5(14) .
N7 C17 C16 C19 177.7(14) .
C18 C17 C16 C19 -4(2) .
C15 C21 C20 C19 -1(2) .
C16 C19 C20 C21 3(2) .
O6 N4 C1 C27 2(3) .
Cu1 N4 C1 C27 172.4(15) .
O6 N4 C1 C2 -174.5(13) .
Cu1 N4 C1 C2 -4.1(18) .
C26 C2 C1 N4 -179.1(17) .
N5 C2 C1 N4 0(2) .
C26 C2 C1 C27 4(3) .
N5 C2 C1 C27 -176.1(17) .
O11 N12 C5 C13 2(2) .
Cu3 N12 C5 C13 173.7(12) .
O11 N12 C5 C6 -178.7(11) .
Cu3 N12 C5 C6 -7.1(15) .
O12 N14 C8 C9 3(2) .
Cu3 N14 C8 C9 -174.6(12) .
O12 N14 C8 C7 -177.2(10) .
Cu3 N14 C8 C7 4.9(14) .
N5 C2 C26 C25 4(3) .
C1 C2 C26 C25 -176.3(16) .
C3 C24 C25 C26 3(2) .
C2 C26 C25 C24 -4(3) .
C16 N18 C15 C21 4(2) .
Cu2 N18 C15 C21 -175.8(11) .
C16 N18 C15 C14 179.2(12) .
Cu2 N18 C15 C14 -0.8(15) .
C20 C21 C15 N18 -2(2) .
C20 C21 C15 C14 -176.8(14) .
N8 C14 C15 N18 4.8(17) .
C22 C14 C15 N18 -173.7(13) .
N8 C14 C15 C21 179.5(14) .
C22 C14 C15 C21 1(2) .
C6 N13 C7 C10 -4(2) .
Cu3 N13 C7 C10 175.6(12) .
C6 N13 C7 C8 178.6(12) .
Cu3 N13 C7 C8 -2.0(15) .
N14 C8 C7 C10 -179.2(15) .
C9 C8 C7 C10 0(2) .
N14 C8 C7 N13 -1.8(16) .
C9 C8 C7 N13 177.7(13) .
C7 N13 C6 C12 4(2) .
Cu3 N13 C6 C12 -175.7(11) .
C7 N13 C6 C5 179.7(12) .
Cu3 N13 C6 C5 0.2(16) .
N12 C5 C6 N13 4.5(18) .
C13 C5 C6 N13 -176.2(14) .
N12 C5 C6 C12 -179.8(15) .
C13 C5 C6 C12 -1(2) .
N13 C7 C10 C11 4(2) .
C8 C7 C10 C11 -178.9(14) .
C12 C11 C10 C7 -4(2) .
C10 C11 C12 C6 4(2) .
N13 C6 C12 C11 -4(2) .
C5 C6 C12 C11 -179.4(14) .
